data_9005454
loop_
_publ_author_name
'Hatert, F.'
'Keller, P.'
'Lissner, F.'
'Antenucci, D.'
'Fransolet, A.-M.'

_publ_section_title
;
 First experimental evidence of alluaudite-like phosphates with high
 Li-content: the (Na1-xLix)MnFe2(PO4)3 series (x= 0 to 1)
 Sample: NaMnFe2(PO4)3
;
_journal_name_full 'European Journal of Mineralogy'
_journal_page_first 847
_journal_page_last 857
_journal_volume 12
_journal_year 2000
_chemical_formula_structural NaMnFe2(PO4)3
_chemical_formula_sum 'Fe2 Mn Na O12 P3'
_space_group_IT_number 15
_symmetry_space_group_name_Hall '-C 2yc'
_symmetry_space_group_name_H-M 'C 1 2/c 1'
_cell_angle_alpha 90
_cell_angle_beta 114.33
_cell_angle_gamma 90
_cell_formula_units_Z 4
_cell_length_a 12.018
_cell_length_b 12.565
_cell_length_c 6.415
_cell_volume 882.672
_database_code_amcsd 0006840
_exptl_crystal_density_diffrn 3.571
_cod_original_formula_sum 'Na Mn Fe2 P3 O12'
_cod_database_code 9005454
_amcsd_formula_title NaMnFe2(PO4)3

loop_
_space_group_symop_operation_xyz
x,y,z
1/2+x,1/2+y,z
x,-y,1/2+z
1/2+x,1/2-y,1/2+z
-x,y,1/2-z
1/2-x,1/2+y,1/2-z
-x,-y,-z
1/2-x,1/2-y,-z

loop_
_atom_site_aniso_label
_atom_site_aniso_U_11
_atom_site_aniso_U_22
_atom_site_aniso_U_33
_atom_site_aniso_U_12
_atom_site_aniso_U_13
_atom_site_aniso_U_23
NaA2* 0.01800 0.04200 0.03600 0.00000 0.00100 0.00000
NaA1 0.04300 0.00740 0.02730 0.00040 -0.02310 -0.00090
MnM1 0.00820 0.00970 0.00930 0.00000 0.00560 0.00000
FeM2 0.00550 0.00610 0.00550 -0.00118 0.00283 -0.00128
P1 0.00450 0.00490 0.00290 0.00000 0.00100 0.00000
P2 0.00600 0.00460 0.00440 -0.00060 0.00220 -0.00060
O1 0.00910 0.01210 0.00690 -0.00020 0.00270 -0.00230
O2 0.00930 0.01050 0.01450 0.00270 0.00330 -0.00320
O3 0.01480 0.00990 0.00650 -0.00230 0.00360 -0.00140
O4 0.00960 0.01110 0.01990 0.00120 0.00730 -0.00010
O5 0.01200 0.01280 0.00780 -0.00100 0.00530 0.00180
O6 0.01610 0.00840 0.01440 -0.00240 0.00630 0.00220

loop_
_atom_site_label
_atom_site_fract_x
_atom_site_fract_y
_atom_site_fract_z
_atom_site_occupancy
_atom_site_U_iso_or_equiv
NaA2* 0.00000 -0.01070 0.25000 0.47000 0.04433
NaA1 0.50000 0.00000 0.00000 0.53000 0.04851
MnM1 0.00000 0.26237 0.25000 1.00000 0.01064
FeM2 0.28087 0.65245 0.37081 1.00000 0.00697
P1 0.00000 -0.28581 0.25000 1.00000 0.00545
P2 0.24182 -0.10868 0.13109 1.00000 0.00633
O1 0.45330 0.71552 0.53320 1.00000 0.01216
O2 0.09980 0.63938 0.24210 1.00000 0.01520
O3 0.32890 0.66403 0.10330 1.00000 0.01343
O4 0.12240 0.39788 0.31480 1.00000 0.01659
O5 0.22510 0.82225 0.31770 1.00000 0.01330
O6 0.31270 0.50206 0.37630 1.00000 0.01646

loop_
_cod_changelog_entry_id
_cod_changelog_entry_author
_cod_changelog_entry_date
_cod_changelog_entry_text
1
;cod-tools version 3.10.1
Id: cif_fix_AMCSD_aniso_labels 10200 2024-08-01 14:09:44Z saulius
;
2024-08-02T12:20:55+03:00
;Changed the following '_atom_site_aniso_label' values:
'NaA2'' -> 'NaA2*'
;

loop_
_cod_related_entry_id
_cod_related_entry_database
_cod_related_entry_code
1 AMCSD 0006840
